data_4074110
loop_
_publ_author_name
'McGrath, Thomas D.'
'Du, Shaowu'
'Hodson, Bruce E.'
'Stone, F. Gordon A.'

_publ_section_title
;
 Construction of Metal Butterflies on a Metallacarborane Scaffold. 2.
 Synthesis and Structures of Hetero-tri- and -tetrametallic Clusters
;
_journal_issue 19
_journal_name_full Organometallics
_journal_page_first 4452
_journal_paper_doi 10.1021/om060418r
_journal_volume 25
_journal_year 2006
_chemical_formula_sum 'C30.5 H30 B9 Cl Cu Ir O5 P Re'
_chemical_formula_weight 1082.19
_chemical_name_systematic
; 
 ? 
;
_space_group_IT_number 2
_symmetry_cell_setting triclinic
_symmetry_space_group_name_Hall '-P 1'
_symmetry_space_group_name_H-M 'P -1'
_atom_sites_solution_hydrogens geom
_atom_sites_solution_primary direct
_atom_sites_solution_secondary difmap
_audit_creation_method SHELXL-97
_cell_angle_alpha 69.232(10)
_cell_angle_beta 66.182(10)
_cell_angle_gamma 67.091(10)
_cell_formula_units_Z 2
_cell_length_a 12.2113(10)
_cell_length_b 12.9698(10)
_cell_length_c 14.6498(10)
_cell_measurement_reflns_used 25
_cell_measurement_temperature 293(2)
_cell_measurement_theta_max 15
_cell_measurement_theta_min 10
_cell_volume 1900.8(3)
_computing_cell_refinement 'Enraf-Nonius CAD4 (1989)'
_computing_data_collection 'Enraf-Nonius CAD4 (1989)'
_computing_data_reduction 'XCAD4 Siemens Software (Harms, 1993)'
_computing_molecular_graphics 'XP in SHELXTL-PC (Bruker, 1995)'
_computing_publication_material 'SHELXL-97 (Sheldrick, 1997)'
_computing_structure_refinement 'SHELXL-97 (Sheldrick, 1997)'
_computing_structure_solution 'SHELXS-97 (Sheldrick, 1997)'
_diffrn_ambient_temperature 293(2)
_diffrn_measured_fraction_theta_full 0.828
_diffrn_measured_fraction_theta_max 0.828
_diffrn_measurement_device_type 'Enraf-Nonius CAD4'
_diffrn_measurement_method \w-\q
_diffrn_radiation_monochromator graphite
_diffrn_radiation_source 'fine-focus sealed tube'
_diffrn_radiation_type MoK\a
_diffrn_radiation_wavelength 0.71073
_diffrn_reflns_av_R_equivalents 0.0497
_diffrn_reflns_av_sigmaI/netI 0.0299
_diffrn_reflns_limit_h_max 13
_diffrn_reflns_limit_h_min 0
_diffrn_reflns_limit_k_max 14
_diffrn_reflns_limit_k_min -12
_diffrn_reflns_limit_l_max 9
_diffrn_reflns_limit_l_min -14
_diffrn_reflns_number 4351
_diffrn_reflns_theta_full 22.58
_diffrn_reflns_theta_max 22.58
_diffrn_reflns_theta_min 1.56
_diffrn_standards_decay_% 11.7%
_diffrn_standards_interval_time 120
_diffrn_standards_number 3
_exptl_absorpt_coefficient_mu 7.372
_exptl_absorpt_correction_type none
_exptl_crystal_colour 'pale yellow'
_exptl_crystal_density_diffrn 1.891
_exptl_crystal_density_method 'not measured'
_exptl_crystal_description block
_exptl_crystal_F_000 1022
_exptl_crystal_size_max 0.08
_exptl_crystal_size_mid 0.05
_exptl_crystal_size_min 0.05
_refine_diff_density_max 3.714
_refine_diff_density_min -4.379
_refine_diff_density_rms 0.352
_refine_ls_extinction_method none
_refine_ls_goodness_of_fit_ref 1.155
_refine_ls_hydrogen_treatment noref
_refine_ls_matrix_type full
_refine_ls_number_parameters 255
_refine_ls_number_reflns 4139
_refine_ls_number_restraints 2
_refine_ls_restrained_S_all 1.155
_refine_ls_R_factor_all 0.0969
_refine_ls_R_factor_gt 0.0881
_refine_ls_shift/su_max 0.001
_refine_ls_shift/su_mean 0.000
_refine_ls_structure_factor_coef Fsqd
_refine_ls_weighting_details 'calc w=1/[\s^2^(Fo^2^)+(0.1354P)^2^+52.6882P] where P=(Fo^2^+2Fc^2^)/3'
_refine_ls_weighting_scheme calc
_refine_ls_wR_factor_gt 0.2233
_refine_ls_wR_factor_ref 0.2309
_reflns_number_gt 3659
_reflns_number_total 4139
_reflns_threshold_expression >2sigma(I)
_cod_data_source_file om060418rsi20060515_072638.cif
_cod_data_source_block 4a
_cod_depositor_comments
;
The following automatic conversions were performed:

'_symmetry_cell_setting' value 'Triclinic' changed to 'triclinic'
according to /home/saulius/struct/CIF-dictionaries/cif_core.dic
dictionary named 'cif_core.dic' version 2.4.1 from 2010-06-29.

Automatic conversion script
Id: cif_fix_values 1715 2011-07-08 13:25:40Z adriana 
;
_cod_original_sg_symbol_H-M P-1
_cod_original_formula_sum 'C30.50 H30 B9 Cl Cu Ir O5 P Re'
_cod_database_code 4074110

loop_
_symmetry_equiv_pos_as_xyz
'x, y, z'
'-x, -y, -z'

loop_
_atom_site_label
_atom_site_type_symbol
_atom_site_fract_x
_atom_site_fract_y
_atom_site_fract_z
_atom_site_U_iso_or_equiv
_atom_site_adp_type
_atom_site_occupancy
_atom_site_symmetry_multiplicity
_atom_site_calc_flag
_atom_site_refinement_flags
_atom_site_disorder_assembly
_atom_site_disorder_group
Ir1 Ir 0.59121(8) 0.77585(7) 0.69060(8) 0.0382(4) Uani 1 1 d . B .
C12 C 0.429(2) 0.873(2) 0.744(2) 0.052(8) Uani 1 1 d . . .
O12 O 0.3346(17) 0.9379(15) 0.7682(16) 0.062(5) Uani 1 1 d . . .
C11 C 0.565(2) 0.832(2) 0.559(3) 0.038(7) Uani 1 1 d . . .
O11 O 0.5508(14) 0.8732(14) 0.4819(17) 0.049(5) Uani 1 1 d . . .
C2 C 0.5871(19) 0.7204(17) 0.8541(17) 0.032(5) Uiso 1 1 d . B .
B3 B 0.761(4) 0.656(3) 0.605(3) 0.073(10) Uiso 1 1 d . . .
H3 H 0.7667 0.6701 0.5245 0.087 Uiso 1 1 calc R A 1
B4 B 0.615(3) 0.592(3) 0.837(3) 0.062(9) Uiso 1 1 d . . .
H4 H 0.5432 0.5509 0.8823 0.074 Uiso 1 1 d . . .
B5 B 0.717(2) 0.7574(18) 0.7828(19) 0.025(5) Uiso 1 1 d . . .
H5 H 0.7180 0.8378 0.7907 0.030 Uiso 1 1 d . . .
B6 B 0.809(2) 0.720(2) 0.660(2) 0.039(6) Uiso 1 1 d . B .
H6 H 0.8572 0.7822 0.6007 0.047 Uiso 1 1 d . . .
B7 B 0.703(4) 0.552(3) 0.719(3) 0.076(11) Uiso 1 1 d . B .
H7 H 0.6808 0.4884 0.7019 0.091 Uiso 1 1 d . . .
B8 B 0.860(4) 0.567(3) 0.678(3) 0.077(11) Uiso 1 1 d . B .
H8 H 0.9497 0.5114 0.6399 0.092 Uiso 1 1 calc R . .
B9 B 0.720(2) 0.622(2) 0.878(2) 0.038(6) Uiso 1 1 d . B .
H9 H 0.7326 0.5966 0.9540 0.046 Uiso 1 1 calc R . .
B10 B 0.847(2) 0.632(2) 0.771(2) 0.035(6) Uiso 1 1 d . B .
H10 H 0.9332 0.6256 0.7831 0.042 Uiso 1 1 calc R . .
B11 B 0.7744(14) 0.5203(13) 0.8062(13) 0.061(9) Uiso 1 1 d . B .
H11 H 0.8081 0.4292 0.8438 0.073 Uiso 1 1 calc R . .
C21 C 0.4830(14) 0.7735(13) 0.9376(13) 0.047(6) Uiso 1 1 d R . .
C22 C 0.4651(14) 0.8808(13) 0.9475(13) 0.055(7) Uiso 1 1 d R B .
H22 H 0.5210 0.9211 0.8993 0.067 Uiso 1 1 calc R . .
C23 C 0.369(4) 0.936(4) 1.025(3) 0.121(15) Uiso 1 1 d . . .
H23 H 0.3491 1.0148 1.0170 0.145 Uiso 1 1 calc R B .
C24 C 0.305(3) 0.870(3) 1.113(3) 0.080(9) Uiso 1 1 d . . .
H24 H 0.2532 0.8984 1.1708 0.096 Uiso 1 1 calc R . .
C25 C 0.321(4) 0.771(3) 1.109(3) 0.094(11) Uiso 1 1 d . . .
H25 H 0.2706 0.7283 1.1615 0.113 Uiso 1 1 calc R B .
C26 C 0.420(3) 0.716(3) 1.021(3) 0.090(11) Uiso 1 1 d . . .
H26 H 0.4353 0.6383 1.0278 0.107 Uiso 1 1 calc R . .
Re1 Re 0.73928(7) 0.92192(7) 0.65010(7) 0.0323(4) Uani 1 1 d . B .
C31 C 0.853(2) 0.998(2) 0.6334(18) 0.045(4) Uani 1 1 d . . .
O31 O 0.9303(17) 1.0398(19) 0.6153(17) 0.074(6) Uani 1 1 d . . .
C32 C 0.601(2) 1.049(2) 0.6970(18) 0.045(4) Uani 1 1 d . . .
O32 O 0.5122(17) 1.1182(14) 0.7234(14) 0.063(6) Uani 1 1 d . . .
C33 C 0.738(2) 0.996(2) 0.509(2) 0.045(4) Uani 1 1 d . . .
O33 O 0.7343(15) 1.0470(14) 0.4312(13) 0.050(5) Uani 1 1 d . . .
Cu1 Cu 0.5026(2) 0.5966(2) 0.7484(3) 0.0463(9) Uani 1 1 d . B .
P1 P 0.3203(5) 0.6019(5) 0.7508(5) 0.0350(16) Uani 1 1 d . . .
C111 C 0.3097(19) 0.6300(17) 0.6254(17) 0.033(5) Uiso 1 1 d . . .
C112 C 0.413(2) 0.6468(19) 0.5421(19) 0.044(6) Uiso 1 1 d . . .
H112 H 0.4839 0.6458 0.5528 0.052 Uiso 1 1 calc R B .
C113 C 0.413(3) 0.665(2) 0.445(2) 0.065(8) Uiso 1 1 d . . .
H113 H 0.4849 0.6730 0.3899 0.078 Uiso 1 1 calc R . .
C114 C 0.311(3) 0.671(3) 0.426(3) 0.072(9) Uiso 1 1 d . . .
H114 H 0.3132 0.6850 0.3586 0.086 Uiso 1 1 calc R B .
C115 C 0.201(3) 0.656(2) 0.507(2) 0.068(8) Uiso 1 1 d . . .
H115 H 0.1310 0.6590 0.4948 0.082 Uiso 1 1 calc R . .
C116 C 0.2046(12) 0.6355(11) 0.6064(11) 0.052(7) Uiso 1 1 d . . .
H116 H 0.1340 0.6253 0.6617 0.063 Uiso 1 1 calc R B .
C121 C 0.2022(12) 0.7132(11) 0.8119(11) 0.026(5) Uiso 1 1 d R B .
C122 C 0.1151(12) 0.8044(11) 0.7686(11) 0.045(6) Uiso 1 1 d R . .
H122 H 0.1108 0.8105 0.7049 0.054 Uiso 1 1 calc R . .
C123 C 0.036(2) 0.885(2) 0.826(2) 0.049(6) Uiso 1 1 d . . .
H123 H -0.0208 0.9459 0.7970 0.059 Uiso 1 1 calc R . .
C124 C 0.033(2) 0.883(2) 0.916(2) 0.043(6) Uiso 1 1 d . . .
H124 H -0.0229 0.9402 0.9512 0.052 Uiso 1 1 calc R B .
C125 C 0.122(2) 0.790(2) 0.958(2) 0.052(7) Uiso 1 1 d . . .
H125 H 0.1237 0.7861 1.0219 0.062 Uiso 1 1 calc R . .
C126 C 0.2070(10) 0.7024(9) 0.9073(9) 0.037(5) Uiso 1 1 d . . .
H126 H 0.2634 0.6406 0.9365 0.044 Uiso 1 1 calc R B .
C131 C 0.2733(10) 0.4717(9) 0.8228(9) 0.018(4) Uiso 1 1 d R B .
C132 C 0.3591(10) 0.3675(9) 0.8303(9) 0.034(5) Uiso 1 1 d R . .
H132 H 0.4433 0.3632 0.7984 0.041 Uiso 1 1 calc R . .
C133 C 0.326(2) 0.267(2) 0.8839(19) 0.044(6) Uiso 1 1 d . . .
H133 H 0.3872 0.1964 0.8858 0.053 Uiso 1 1 calc R . .
C134 C 0.203(2) 0.271(2) 0.934(2) 0.049(6) Uiso 1 1 d . . .
H134 H 0.1807 0.2040 0.9717 0.059 Uiso 1 1 calc R B .
C135 C 0.117(2) 0.3724(19) 0.9285(19) 0.045(6) Uiso 1 1 d . . .
H135 H 0.0333 0.3744 0.9628 0.054 Uiso 1 1 calc R . .
C136 C 0.146(2) 0.4768(18) 0.8726(17) 0.034(5) Uiso 1 1 d . . .
H136 H 0.0835 0.5466 0.8686 0.041 Uiso 1 1 calc R B .
C1S C 0.878(6) 0.752(5) 0.404(3) 0.073(18) Uiso 0.50 1 d PD B 1
H1S1 H 0.9607 0.7220 0.4121 0.088 Uiso 0.50 1 calc PR B 1
H1S2 H 0.8373 0.8283 0.4178 0.088 Uiso 0.50 1 calc PR B 1
Cl1S Cl 0.787(4) 0.658(3) 0.473(3) 0.28(3) Uani 0.50 1 d PD B 1
Cl2S Cl 0.878(4) 0.746(4) 0.285(4) 0.34(4) Uani 0.50 1 d PD B 1

loop_
_atom_site_aniso_label
_atom_site_aniso_U_11
_atom_site_aniso_U_22
_atom_site_aniso_U_33
_atom_site_aniso_U_23
_atom_site_aniso_U_13
_atom_site_aniso_U_12
Ir1 0.0349(6) 0.0245(5) 0.0618(9) 0.0005(5) -0.0367(5) -0.0022(4)
C12 0.032(14) 0.053(15) 0.06(2) 0.014(14) -0.026(13) -0.020(13)
O12 0.047(12) 0.051(10) 0.091(17) -0.011(10) -0.047(11) 0.003(9)
C11 0.033(13) 0.026(12) 0.08(2) -0.025(14) -0.041(14) 0.009(9)
O11 0.029(9) 0.043(10) 0.064(14) 0.007(10) -0.027(9) -0.005(7)
Re1 0.0216(5) 0.0421(6) 0.0270(7) -0.0006(4) -0.0050(4) -0.0121(4)
C31 0.027(7) 0.049(8) 0.036(9) 0.014(7) -0.005(6) -0.014(6)
O31 0.050(11) 0.114(17) 0.087(17) -0.032(13) -0.022(11) -0.044(12)
C32 0.027(7) 0.049(8) 0.036(9) 0.014(7) -0.005(6) -0.014(6)
O32 0.060(12) 0.037(9) 0.059(13) -0.010(9) 0.002(10) -0.004(9)
C33 0.027(7) 0.049(8) 0.036(9) 0.014(7) -0.005(6) -0.014(6)
O33 0.040(9) 0.053(10) 0.041(11) 0.004(9) -0.004(8) -0.018(8)
Cu1 0.0207(14) 0.0436(16) 0.062(2) 0.0047(15) -0.0139(14) -0.0101(12)
P1 0.023(3) 0.035(3) 0.036(4) 0.002(3) -0.007(3) -0.009(2)
Cl1S 0.26(5) 0.23(4) 0.22(4) -0.11(3) -0.14(3) 0.18(4)
Cl2S 0.28(5) 0.37(6) 0.35(6) -0.28(5) -0.25(5) 0.26(5)

loop_
_atom_type_symbol
_atom_type_description
_atom_type_scat_dispersion_real
_atom_type_scat_dispersion_imag
_atom_type_scat_source
C C 0.0033 0.0016 'International Tables Vol C Tables 4.2.6.8 and 6.1.1.4'
H H 0.0000 0.0000 'International Tables Vol C Tables 4.2.6.8 and 6.1.1.4'
B B 0.0013 0.0007 'International Tables Vol C Tables 4.2.6.8 and 6.1.1.4'
O O 0.0106 0.0060 'International Tables Vol C Tables 4.2.6.8 and 6.1.1.4'
P P 0.1023 0.0942 'International Tables Vol C Tables 4.2.6.8 and 6.1.1.4'
Cu Cu 0.3201 1.2651 'International Tables Vol C Tables 4.2.6.8 and 6.1.1.4'
Re Re -1.0185 7.2310 'International Tables Vol C Tables 4.2.6.8 and 6.1.1.4'
Ir Ir -1.4442 7.9887 'International Tables Vol C Tables 4.2.6.8 and 6.1.1.4'
Cl Cl 0.1484 0.1585 'International Tables Vol C Tables 4.2.6.8 and 6.1.1.4'

loop_
_geom_angle_atom_site_label_1
_geom_angle_atom_site_label_2
_geom_angle_atom_site_label_3
_geom_angle
C12 Ir1 C11 88.3(11)
C12 Ir1 C2 82.8(10)
C11 Ir1 C2 170.4(8)
C12 Ir1 B3 166.3(14)
C11 Ir1 B3 80.7(13)
C2 Ir1 B3 107.7(13)
C12 Ir1 B5 108.5(10)
C11 Ir1 B5 145.5(9)
C2 Ir1 B5 42.5(7)
B3 Ir1 B5 85.1(13)
C12 Ir1 B6 149.5(11)
C11 Ir1 B6 106.8(10)
C2 Ir1 B6 82.8(9)
B3 Ir1 B6 43.4(13)
B5 Ir1 B6 45.7(9)
C12 Ir1 B4 104.6(11)
C11 Ir1 B4 141.8(10)
C2 Ir1 B4 39.2(9)
B3 Ir1 B4 79.9(13)
B5 Ir1 B4 64.1(10)
B6 Ir1 B4 80.0(10)
C12 Ir1 B7 136.5(11)
C11 Ir1 B7 108.7(11)
C2 Ir1 B7 76.0(11)
B3 Ir1 B7 42.9(13)
B5 Ir1 B7 80.1(11)
B6 Ir1 B7 64.3(10)
B4 Ir1 B7 39.5(11)
C12 Ir1 Cu1 91.7(7)
C11 Ir1 Cu1 95.0(7)
C2 Ir1 Cu1 81.8(5)
B3 Ir1 Cu1 81.3(9)
B5 Ir1 Cu1 113.8(5)
B6 Ir1 Cu1 112.6(6)
B4 Ir1 Cu1 49.8(8)
B7 Ir1 Cu1 48.2(9)
C12 Ir1 Re1 99.7(7)
C11 Ir1 Re1 96.0(7)
C2 Ir1 Re1 89.1(5)
B3 Ir1 Re1 89.5(10)
B5 Ir1 Re1 52.4(5)
B6 Ir1 Re1 53.3(6)
B4 Ir1 Re1 116.3(8)
B7 Ir1 Re1 117.2(9)
Cu1 Ir1 Re1 164.39(7)
O12 C12 Ir1 174(2)
O11 C11 Ir1 174(2)
C21 C2 B4 125.9(19)
C21 C2 B5 127.4(17)
B4 C2 B5 104.7(18)
C21 C2 B9 120.5(19)
B4 C2 B9 65.7(17)
B5 C2 B9 65.3(14)
C21 C2 Ir1 123.8(14)
B4 C2 Ir1 82.2(16)
B5 C2 Ir1 71.8(12)
B9 C2 Ir1 115.4(15)
B6 B3 B8 63(2)
B6 B3 Cl1S 134(3)
B8 B3 Cl1S 126(3)
B6 B3 B7 98(3)
B8 B3 B7 62(2)
Cl1S B3 B7 126(3)
B6 B3 Ir1 71.7(16)
B8 B3 Ir1 113(3)
Cl1S B3 Ir1 122(2)
B7 B3 Ir1 80.2(19)
C2 B4 B11 111(2)
C2 B4 B7 124(2)
B11 B4 B7 57.1(18)
C2 B4 B9 58.6(16)
B11 B4 B9 58.2(15)
B7 B4 B9 107(2)
C2 B4 Cu1 112(2)
B11 B4 Cu1 120.3(19)
B7 B4 Cu1 65.0(18)
B9 B4 Cu1 163(2)
C2 B4 Ir1 58.6(13)
B11 B4 Ir1 105.6(16)
B7 B4 Ir1 72.0(17)
B9 B4 Ir1 96.9(16)
Cu1 B4 Ir1 67.0(10)
C2 B5 B10 110.0(16)
C2 B5 B9 58.8(13)
B10 B5 B9 56.8(13)
C2 B5 B6 121.8(18)
B10 B5 B6 58.2(14)
B9 B5 B6 105.9(16)
C2 B5 Ir1 65.7(12)
B10 B5 Ir1 111.0(15)
B9 B5 Ir1 107.0(14)
B6 B5 Ir1 68.1(12)
C2 B5 Re1 127.9(15)
B10 B5 Re1 116.0(13)
B9 B5 Re1 172.8(14)
B6 B5 Re1 68.7(11)
Ir1 B5 Re1 75.8(8)
B3 B6 B10 114(2)
B3 B6 B8 60(2)
B10 B6 B8 60.3(18)
B3 B6 B5 123(2)
B10 B6 B5 59.8(14)
B8 B6 B5 110(2)
B3 B6 Ir1 64.9(16)
B10 B6 Ir1 110.7(15)
B8 B6 Ir1 106.0(18)
B5 B6 Ir1 66.2(11)
B3 B6 Re1 124(2)
B10 B6 Re1 115.1(16)
B8 B6 Re1 175(2)
B5 B6 Re1 66.1(11)
Ir1 B6 Re1 74.4(8)
B11 B7 B4 60.8(19)
B11 B7 B3 111(3)
B4 B7 B3 120(3)
B11 B7 B8 60(2)
B4 B7 B8 109(3)
B3 B7 B8 57(2)
B11 B7 Cu1 126(2)
B4 B7 Cu1 67.5(18)
B3 B7 Cu1 107(2)
B8 B7 Cu1 161(3)
B11 B7 Ir1 105.4(19)
B4 B7 Ir1 68.6(17)
B3 B7 Ir1 56.9(16)
B8 B7 Ir1 94(2)
Cu1 B7 Ir1 66.4(10)
B3 B8 B11 111(3)
B3 B8 B10 111(3)
B11 B8 B10 61.5(17)
B3 B8 B6 58(2)
B11 B8 B6 103(2)
B10 B8 B6 58.7(18)
B3 B8 B7 61(2)
B11 B8 B7 55.8(19)
B10 B8 B7 102(3)
B6 B8 B7 95(2)
C2 B9 B10 111(2)
C2 B9 B11 109(2)
B10 B9 B11 63.3(14)
C2 B9 B5 55.9(13)
B10 B9 B5 60.5(14)
B11 B9 B5 104.1(18)
C2 B9 B4 55.6(16)
B10 B9 B4 105(2)
B11 B9 B4 58.6(15)
B5 B9 B4 92.0(19)
B9 B10 B6 114(2)
B9 B10 B5 62.6(14)
B6 B10 B5 62.0(15)
B9 B10 B8 113(2)
B6 B10 B8 61.0(18)
B5 B10 B8 112(2)
B9 B10 B11 59.1(13)
B6 B10 B11 102.2(18)
B5 B10 B11 102.7(16)
B8 B10 B11 58.6(16)
B7 B11 B9 115.4(19)
B7 B11 B4 62.1(19)
B9 B11 B4 63.2(16)
B7 B11 B8 64(2)
B9 B11 B8 113.2(18)
B4 B11 B8 114(2)
B7 B11 B10 107.1(18)
B9 B11 B10 57.6(12)
B4 B11 B10 103.8(16)
B8 B11 B10 59.9(16)
C26 C21 C22 110.7(18)
C26 C21 C2 124(2)
C22 C21 C2 123.0(10)
C21 C22 C23 125.9(19)
C24 C23 C22 119(4)
C25 C24 C23 116(4)
C24 C25 C26 123(4)
C21 C26 C25 123(3)
C31 Re1 H5 100.1(7)
C31 Re1 C32 89.9(10)
H5 Re1 C32 89.0(7)
C31 Re1 C33 90.1(10)
H5 Re1 C33 169.8(7)
C32 Re1 C33 90.3(10)
C31 Re1 H6 100.5(7)
H5 Re1 H6 91.27(4)
C32 Re1 H6 169.4(8)
C33 Re1 H6 87.5(7)
C31 Re1 B5 120.3(9)
H5 Re1 B5 27.5(6)
C32 Re1 B5 106.4(8)
C33 Re1 B5 144.4(10)
H6 Re1 B5 70.2(5)
C31 Re1 B6 120.0(10)
H5 Re1 B6 70.1(7)
C32 Re1 B6 145.4(9)
C33 Re1 B6 105.4(11)
H6 Re1 B6 27.3(6)
B5 Re1 B6 45.1(9)
C31 Re1 Ir1 171.2(7)
H5 Re1 Ir1 73.77(3)
C32 Re1 Ir1 96.2(7)
C33 Re1 Ir1 96.2(7)
H6 Re1 Ir1 73.75(3)
B5 Re1 Ir1 51.8(6)
B6 Re1 Ir1 52.3(6)
O31 C31 Re1 173(2)
O32 C32 Re1 173(2)
O33 C33 Re1 174(2)
H4 Cu1 H7 82.41(10)
H4 Cu1 B7 69.2(11)
H7 Cu1 B7 29.6(10)
H4 Cu1 P1 120.4(2)
H7 Cu1 P1 133.0(2)
B7 Cu1 P1 162.2(11)
H4 Cu1 B4 28.6(9)
H7 Cu1 B4 70.7(9)
B7 Cu1 B4 47.5(14)
P1 Cu1 B4 146.6(9)
H4 Cu1 Ir1 88.10(11)
H7 Cu1 Ir1 91.41(9)
B7 Cu1 Ir1 65.3(10)
P1 Cu1 Ir1 126.64(19)
B4 Cu1 Ir1 63.2(9)
C111 P1 C121 108.3(9)
C111 P1 C131 105.5(8)
C121 P1 C131 105.3(6)
C111 P1 Cu1 113.1(7)
C121 P1 Cu1 108.8(5)
C131 P1 Cu1 115.3(5)
C112 C111 C116 118(2)
C112 C111 P1 117.6(19)
C116 C111 P1 124.3(15)
C113 C112 C111 121(3)
C114 C113 C112 121(3)
C113 C114 C115 121(3)
C116 C115 C114 116(3)
C111 C116 C115 122.2(18)
C126 C121 C122 122.1(7)
C126 C121 P1 112.7(10)
C122 C121 P1 125.1(5)
C123 C122 C121 116.2(14)
C124 C123 C122 127(2)
C123 C124 C125 115(2)
C126 C125 C124 123(2)
C121 C126 C125 116.2(16)
C132 C131 C136 118.2(10)
C132 C131 P1 121.0(4)
C136 C131 P1 120.8(11)
C131 C132 C133 122.1(11)
C134 C133 C132 120(2)
C135 C134 C133 119(2)
C134 C135 C136 123(2)
C135 C136 C131 117.6(19)
Cl1S C1S Cl2S 93(3)
C1S Cl1S B3 102(3)

loop_
_geom_bond_atom_site_label_1
_geom_bond_atom_site_label_2
_geom_bond_distance
Ir1 C12 1.90(3)
Ir1 C11 1.91(3)
Ir1 C2 2.23(2)
Ir1 B3 2.25(4)
Ir1 B5 2.32(3)
Ir1 B6 2.36(3)
Ir1 B4 2.59(4)
Ir1 B7 2.64(4)
Ir1 Cu1 2.667(3)
Ir1 Re1 2.8659(12)
C12 O12 1.14(3)
C11 O11 1.12(3)
C2 C21 1.50(3)
C2 B4 1.65(4)
C2 B5 1.65(3)
C2 B9 1.71(3)
B3 B6 1.71(5)
B3 B8 1.74(6)
B3 Cl1S 1.81(6)
B3 B7 1.82(5)
B4 B11 1.75(4)
B4 B7 1.77(5)
B4 B9 1.82(5)
B4 Cu1 2.21(4)
B5 B10 1.78(3)
B5 B9 1.81(3)
B5 B6 1.82(4)
B5 Re1 2.34(2)
B6 B10 1.75(4)
B6 B8 1.79(4)
B6 Re1 2.39(3)
B7 B11 1.68(5)
B7 B8 1.83(5)
B7 Cu1 2.17(4)
B8 B11 1.76(4)
B8 B10 1.78(5)
B9 B10 1.71(3)
B9 B11 1.74(3)
B10 B11 1.81(3)
C21 C26 1.30(4)
C21 C22 1.3737
C22 C23 1.42(5)
C23 C24 1.38(5)
C24 C25 1.24(4)
C25 C26 1.53(5)
Re1 C31 1.89(3)
Re1 H5 1.9226(9)
Re1 C32 1.93(3)
Re1 C33 1.95(3)
Re1 H6 1.9839(9)
C31 O31 1.17(3)
C32 O32 1.13(3)
C33 O33 1.11(3)
Cu1 H4 2.045(3)
Cu1 H7 2.067(3)
Cu1 P1 2.186(6)
P1 C111 1.79(3)
P1 C121 1.794(14)
P1 C131 1.816(12)
C111 C112 1.39(3)
C111 C116 1.39(3)
C112 C113 1.37(4)
C113 C114 1.35(4)
C114 C115 1.41(4)
C115 C116 1.40(3)
C121 C126 1.376(18)
C121 C122 1.4018
C122 C123 1.38(3)
C123 C124 1.31(3)
C124 C125 1.41(3)
C125 C126 1.41(3)
C131 C132 1.3500
C131 C136 1.41(2)
C132 C133 1.38(3)
C133 C134 1.36(3)
C134 C135 1.33(3)
C135 C136 1.41(3)
C1S Cl1S 1.74(2)
C1S Cl2S 1.77(2)
